data_7245404
loop_
_publ_author_name
'Chang, Chao-Wan'
'Lee, Chi-Rung'
'Lee, Gene-Hsiang'
'Lu, Kuang-Lieh'

_publ_section_title
;
 The straightforward synthesis of N-coordinated ruthenium
 4-aryl-1,2,3-triazolato complexes by [3 + 2] cycloaddition reactions of a
 ruthenium azido complex with terminal phenylacetylenes and non-covalent
 aromatic interactions in structures
;
_journal_issue 38
_journal_name_full 'RSC Advances'
_journal_page_first 24830
_journal_page_last 24838
_journal_paper_doi 10.1039/D2RA04835C
_journal_volume 12
_journal_year 2022
_chemical_formula_sum 'C40 H34 N4 P2 Ru'
_chemical_formula_weight 733.72
_space_group_crystal_system monoclinic
_space_group_IT_number 15
_space_group_name_Hall '-C 2yc'
_space_group_name_H-M_alt 'C 1 2/c 1'
_atom_sites_solution_hydrogens geom
_audit_creation_method SHELXL-2014/7
_audit_update_record
;
2022-07-21 deposited with the CCDC.	2022-08-22 downloaded from the CCDC.
;
_cell_angle_alpha 90
_cell_angle_beta 93.3599(11)
_cell_angle_gamma 90
_cell_formula_units_Z 8
_cell_length_a 39.0862(13)
_cell_length_b 9.1717(3)
_cell_length_c 18.6636(6)
_cell_measurement_reflns_used 19864
_cell_measurement_temperature 150(2)
_cell_measurement_theta_max 27.47
_cell_measurement_theta_min 2.48
_cell_volume 6679.2(4)
_computing_cell_refinement 'Bruker SAINT'
_computing_data_collection 'Bruker APEX3'
_computing_data_reduction 'Bruker SAINT'
_computing_molecular_graphics 'Bruker SHELXTL'
_computing_publication_material 'Bruker SHELXTL'
_computing_structure_refinement 'SHELXL-2014/7 (Sheldrick, 2014)'
_computing_structure_solution 'SHELXS-97 (Sheldrick 2008)'
_diffrn_ambient_temperature 150(2)
_diffrn_measured_fraction_theta_full 0.999
_diffrn_measured_fraction_theta_max 0.998
_diffrn_measurement_device_type 'Bruker D8 VENTURE'
_diffrn_measurement_method '\f and \w scans'
_diffrn_radiation_type MoK\a
_diffrn_radiation_wavelength 0.71073
_diffrn_reflns_av_R_equivalents 0.0381
_diffrn_reflns_av_unetI/netI 0.0368
_diffrn_reflns_Laue_measured_fraction_full 0.999
_diffrn_reflns_Laue_measured_fraction_max 0.998
_diffrn_reflns_limit_h_max 50
_diffrn_reflns_limit_h_min -50
_diffrn_reflns_limit_k_max 11
_diffrn_reflns_limit_k_min -11
_diffrn_reflns_limit_l_max 18
_diffrn_reflns_limit_l_min -24
_diffrn_reflns_number 23728
_diffrn_reflns_point_group_measured_fraction_full 0.999
_diffrn_reflns_point_group_measured_fraction_max 0.998
_diffrn_reflns_theta_full 25.242
_diffrn_reflns_theta_max 27.483
_diffrn_reflns_theta_min 2.281
_exptl_absorpt_coefficient_mu 0.601
_exptl_absorpt_correction_T_max 0.7456
_exptl_absorpt_correction_T_min 0.6442
_exptl_absorpt_correction_type multi-scan
_exptl_absorpt_process_details 'SADABS (Bruker, 2016)'
_exptl_crystal_colour light-yellow
_exptl_crystal_density_diffrn 1.459
_exptl_crystal_description plate
_exptl_crystal_F_000 3008
_exptl_crystal_size_max 0.173
_exptl_crystal_size_mid 0.165
_exptl_crystal_size_min 0.033
_refine_diff_density_max 0.457
_refine_diff_density_min -0.396
_refine_diff_density_rms 0.068
_refine_ls_extinction_method none
_refine_ls_goodness_of_fit_ref 1.058
_refine_ls_hydrogen_treatment constr
_refine_ls_matrix_type full
_refine_ls_number_parameters 424
_refine_ls_number_reflns 7638
_refine_ls_number_restraints 0
_refine_ls_restrained_S_all 1.058
_refine_ls_R_factor_all 0.0400
_refine_ls_R_factor_gt 0.0297
_refine_ls_shift/su_max 0.001
_refine_ls_shift/su_mean 0.000
_refine_ls_structure_factor_coef Fsqd
_refine_ls_weighting_details 'w=1/[\s^2^(Fo^2^)+(0.0187P)^2^+11.8742P] where P=(Fo^2^+2Fc^2^)/3'
_refine_ls_weighting_scheme calc
_refine_ls_wR_factor_gt 0.0630
_refine_ls_wR_factor_ref 0.0686
_reflns_Friedel_coverage 0.000
_reflns_number_gt 6499
_reflns_number_total 7638
_reflns_threshold_expression 'I > 2\s(I)'
_cod_data_source_file d2ra04835c2.cif
_cod_data_source_block ic19509
_cod_original_sg_symbol_H-M 'C 2/c'
_cod_database_code 7245404
_shelx_shelxl_version_number 2014/7
_shelx_space_group_comment
; 
The symmetry employed for this shelxl refinement is uniquely defined 
by the following loop, which should always be used as a source of 
symmetry information in preference to the above space-group names. 
They are only intended as comments. 
;
_shelx_estimated_absorpt_t_min 0.903
_shelx_estimated_absorpt_t_max 0.980

loop_
_space_group_symop_operation_xyz
'x, y, z'
'-x, y, -z+1/2'
'x+1/2, y+1/2, z'
'-x+1/2, y+1/2, -z+1/2'
'-x, -y, -z'
'x, -y, z-1/2'
'-x+1/2, -y+1/2, -z'
'x+1/2, -y+1/2, z-1/2'

loop_
_atom_site_label
_atom_site_type_symbol
_atom_site_fract_x
_atom_site_fract_y
_atom_site_fract_z
_atom_site_U_iso_or_equiv
_atom_site_adp_type
_atom_site_occupancy
_atom_site_site_symmetry_order
_atom_site_calc_flag
_atom_site_refinement_flags_posn
_atom_site_refinement_flags_adp
_atom_site_refinement_flags_occupancy
_atom_site_disorder_assembly
_atom_site_disorder_group
Ru Ru 0.33807(2) 0.72100(2) 0.22185(2) 0.01581(5) Uani 1 1 d . . . . .
P1 P 0.34146(2) 0.47864(6) 0.24529(3) 0.01601(11) Uani 1 1 d . . . . .
P2 P 0.39375(2) 0.69437(6) 0.19340(3) 0.01733(12) Uani 1 1 d . . . . .
N1 N 0.35106(5) 0.9056(2) 0.35262(11) 0.0255(4) Uani 1 1 d . . . . .
N2 N 0.35751(4) 0.77328(19) 0.32508(10) 0.0187(4) Uani 1 1 d . . . . .
N3 N 0.38019(4) 0.69737(19) 0.36610(10) 0.0200(4) Uani 1 1 d . . . . .
N4 N 0.51897(6) 0.6039(2) 0.66882(13) 0.0412(6) Uani 1 1 d . . . . .
C1 C 0.37071(6) 0.9128(2) 0.41363(13) 0.0256(5) Uani 1 1 d . . . . .
H1 H 0.3719 0.9933 0.4457 0.031 Uiso 1 1 calc R U . . .
C2 C 0.38907(5) 0.7841(2) 0.42269(12) 0.0200(4) Uani 1 1 d . . . . .
C3 C 0.41487(5) 0.7415(2) 0.47871(12) 0.0202(4) Uani 1 1 d . . . . .
C4 C 0.42137(6) 0.8258(3) 0.54050(13) 0.0248(5) Uani 1 1 d . . . . .
H4 H 0.4076 0.9091 0.5481 0.030 Uiso 1 1 calc R U . . .
C5 C 0.44742(6) 0.7903(3) 0.59073(13) 0.0261(5) Uani 1 1 d . . . . .
H5 H 0.4519 0.8506 0.6316 0.031 Uiso 1 1 calc R U . . .
C6 C 0.46702(6) 0.6658(2) 0.58114(13) 0.0239(5) Uani 1 1 d . . . . .
C7 C 0.45978(6) 0.5767(2) 0.52187(13) 0.0266(5) Uani 1 1 d . . . . .
H7 H 0.4723 0.4891 0.5166 0.032 Uiso 1 1 calc R U . . .
C8 C 0.43448(6) 0.6151(2) 0.47071(13) 0.0247(5) Uani 1 1 d . . . . .
H8 H 0.4303 0.5553 0.4296 0.030 Uiso 1 1 calc R U . . .
C9 C 0.49549(6) 0.6297(3) 0.63110(14) 0.0294(5) Uani 1 1 d . . . . .
C10 C 0.38645(5) 0.4173(2) 0.25528(12) 0.0199(4) Uani 1 1 d . . . . .
H10A H 0.3955 0.4331 0.3053 0.024 Uiso 1 1 calc R U . . .
H10B H 0.3877 0.3117 0.2448 0.024 Uiso 1 1 calc R U . . .
C11 C 0.40835(5) 0.5020(2) 0.20384(12) 0.0207(5) Uani 1 1 d . . . . .
H11A H 0.4070 0.4536 0.1563 0.025 Uiso 1 1 calc R U . . .
H11B H 0.4326 0.5005 0.2225 0.025 Uiso 1 1 calc R U . . .
C12 C 0.32219(5) 0.4009(2) 0.32365(11) 0.0180(4) Uani 1 1 d . . . . .
C13 C 0.30742(6) 0.4914(2) 0.37295(12) 0.0242(5) Uani 1 1 d . . . . .
H13 H 0.3079 0.5941 0.3666 0.029 Uiso 1 1 calc R U . . .
C14 C 0.29191(6) 0.4322(3) 0.43175(13) 0.0297(5) Uani 1 1 d . . . . .
H14 H 0.2820 0.4947 0.4654 0.036 Uiso 1 1 calc R U . . .
C15 C 0.29087(6) 0.2826(3) 0.44124(12) 0.0253(5) Uani 1 1 d . . . . .
H15 H 0.2799 0.2425 0.4808 0.030 Uiso 1 1 calc R U . . .
C16 C 0.30592(5) 0.1916(2) 0.39292(12) 0.0237(5) Uani 1 1 d . . . . .
H16 H 0.3055 0.0890 0.3998 0.028 Uiso 1 1 calc R U . . .
C17 C 0.32155(5) 0.2496(2) 0.33472(12) 0.0219(5) Uani 1 1 d . . . . .
H17 H 0.3319 0.1864 0.3020 0.026 Uiso 1 1 calc R U . . .
C18 C 0.32133(5) 0.3659(2) 0.17339(11) 0.0186(4) Uani 1 1 d . . . . .
C19 C 0.28615(5) 0.3391(3) 0.17285(13) 0.0257(5) Uani 1 1 d . . . . .
H19 H 0.2735 0.3734 0.2114 0.031 Uiso 1 1 calc R U . . .
C20 C 0.26940(6) 0.2634(3) 0.11700(14) 0.0321(6) Uani 1 1 d . . . . .
H20 H 0.2454 0.2464 0.1175 0.038 Uiso 1 1 calc R U . . .
C21 C 0.28740(6) 0.2126(3) 0.06061(13) 0.0306(5) Uani 1 1 d . . . . .
H21 H 0.2759 0.1601 0.0225 0.037 Uiso 1 1 calc R U . . .
C22 C 0.32216(6) 0.2384(3) 0.05987(13) 0.0309(5) Uani 1 1 d . . . . .
H22 H 0.3346 0.2043 0.0210 0.037 Uiso 1 1 calc R U . . .
C23 C 0.33899(6) 0.3142(3) 0.11601(13) 0.0263(5) Uani 1 1 d . . . . .
H23 H 0.3629 0.3310 0.1152 0.032 Uiso 1 1 calc R U . . .
C24 C 0.40451(5) 0.7276(2) 0.10025(12) 0.0210(4) Uani 1 1 d . . . . .
C25 C 0.38267(6) 0.6706(3) 0.04513(12) 0.0260(5) Uani 1 1 d . . . . .
H25 H 0.3625 0.6205 0.0567 0.031 Uiso 1 1 calc R U . . .
C26 C 0.39014(6) 0.6864(3) -0.02622(14) 0.0327(6) Uani 1 1 d . . . . .
H26 H 0.3751 0.6474 -0.0632 0.039 Uiso 1 1 calc R U . . .
C27 C 0.41956(7) 0.7590(3) -0.04332(14) 0.0361(6) Uani 1 1 d . . . . .
H27 H 0.4246 0.7708 -0.0921 0.043 Uiso 1 1 calc R U . . .
C28 C 0.44155(7) 0.8143(3) 0.01035(15) 0.0351(6) Uani 1 1 d . . . . .
H28 H 0.4618 0.8634 -0.0016 0.042 Uiso 1 1 calc R U . . .
C29 C 0.43420(6) 0.7987(2) 0.08207(13) 0.0266(5) Uani 1 1 d . . . . .
H29 H 0.4495 0.8368 0.1187 0.032 Uiso 1 1 calc R U . . .
C30 C 0.42503(5) 0.8062(2) 0.24555(12) 0.0200(4) Uani 1 1 d . . . . .
C31 C 0.42089(6) 0.9568(3) 0.24319(13) 0.0263(5) Uani 1 1 d . . . . .
H31 H 0.4025 0.9978 0.2144 0.032 Uiso 1 1 calc R U . . .
C32 C 0.44329(6) 1.0480(3) 0.28222(14) 0.0309(6) Uani 1 1 d . . . . .
H32 H 0.4407 1.1508 0.2786 0.037 Uiso 1 1 calc R U . . .
C33 C 0.46933(6) 0.9890(3) 0.32641(14) 0.0349(6) Uani 1 1 d . . . . .
H33 H 0.4846 1.0510 0.3537 0.042 Uiso 1 1 calc R U . . .
C34 C 0.47305(6) 0.8400(3) 0.33066(15) 0.0374(6) Uani 1 1 d . . . . .
H34 H 0.4906 0.7993 0.3619 0.045 Uiso 1 1 calc R U . . .
C35 C 0.45141(6) 0.7484(3) 0.28970(14) 0.0288(5) Uani 1 1 d . . . . .
H35 H 0.4547 0.6459 0.2919 0.035 Uiso 1 1 calc R U . . .
C36 C 0.29340(5) 0.8710(3) 0.23021(13) 0.0264(5) Uani 1 1 d . . . . .
H36 H 0.2860 0.9163 0.2756 0.032 Uiso 1 1 calc R U . . .
C37 C 0.28119(5) 0.7375(3) 0.20104(13) 0.0265(5) Uani 1 1 d . . . . .
H37 H 0.2636 0.6729 0.2215 0.032 Uiso 1 1 calc R U . . .
C38 C 0.29735(5) 0.7149(3) 0.13497(13) 0.0257(5) Uani 1 1 d . . . . .
H38 H 0.2927 0.6327 0.1006 0.031 Uiso 1 1 calc R U . . .
C39 C 0.31875(6) 0.8372(3) 0.12386(13) 0.0265(5) Uani 1 1 d . . . . .
H39 H 0.3319 0.8553 0.0804 0.032 Uiso 1 1 calc R U . . .
C40 C 0.31644(6) 0.9342(2) 0.18312(13) 0.0265(5) Uani 1 1 d . . . . .
H40 H 0.3277 1.0317 0.1888 0.032 Uiso 1 1 calc R U . . .

loop_
_atom_site_aniso_label
_atom_site_aniso_U_11
_atom_site_aniso_U_22
_atom_site_aniso_U_33
_atom_site_aniso_U_23
_atom_site_aniso_U_13
_atom_site_aniso_U_12
Ru 0.01502(8) 0.01537(8) 0.01697(9) 0.00032(7) 0.00041(6) 0.00184(6)
P1 0.0162(2) 0.0155(3) 0.0165(3) -0.0002(2) 0.0018(2) 0.00033(19)
P2 0.0156(2) 0.0186(3) 0.0178(3) 0.0003(2) 0.0005(2) -0.0004(2)
N1 0.0310(10) 0.0198(10) 0.0253(11) -0.0050(8) -0.0014(8) 0.0050(8)
N2 0.0190(8) 0.0164(8) 0.0209(10) -0.0008(7) 0.0018(7) 0.0023(7)
N3 0.0184(9) 0.0218(10) 0.0198(10) -0.0009(8) 0.0001(7) 0.0002(7)
N4 0.0425(13) 0.0368(13) 0.0425(15) 0.0032(11) -0.0132(11) 0.0031(10)
C1 0.0304(12) 0.0217(11) 0.0245(13) -0.0053(10) -0.0003(10) 0.0033(9)
C2 0.0201(10) 0.0207(10) 0.0194(11) -0.0019(9) 0.0020(8) -0.0020(8)
C3 0.0200(10) 0.0202(11) 0.0205(11) -0.0008(9) 0.0017(8) -0.0035(8)
C4 0.0250(11) 0.0239(11) 0.0253(13) -0.0034(10) 0.0009(9) 0.0017(9)
C5 0.0287(12) 0.0264(12) 0.0232(12) -0.0042(10) 0.0016(9) -0.0033(10)
C6 0.0241(11) 0.0236(11) 0.0239(12) 0.0041(10) -0.0005(9) -0.0039(9)
C7 0.0263(11) 0.0206(11) 0.0329(14) -0.0004(10) 0.0008(10) 0.0027(9)
C8 0.0289(12) 0.0214(11) 0.0236(12) -0.0040(9) -0.0003(9) -0.0022(9)
C9 0.0348(13) 0.0226(12) 0.0307(14) 0.0025(10) 0.0003(11) -0.0023(10)
C10 0.0195(10) 0.0175(10) 0.0226(12) 0.0012(9) 0.0000(9) 0.0022(8)
C11 0.0171(10) 0.0185(11) 0.0265(12) -0.0016(9) 0.0021(9) 0.0012(8)
C12 0.0184(10) 0.0188(10) 0.0165(11) 0.0004(8) -0.0003(8) 0.0016(8)
C13 0.0281(11) 0.0204(11) 0.0249(13) 0.0002(9) 0.0070(9) 0.0045(9)
C14 0.0336(13) 0.0305(13) 0.0263(13) -0.0029(11) 0.0118(10) 0.0058(10)
C15 0.0241(11) 0.0328(13) 0.0195(12) 0.0050(10) 0.0048(9) -0.0004(10)
C16 0.0253(11) 0.0214(12) 0.0242(12) 0.0038(9) -0.0002(9) -0.0011(9)
C17 0.0252(11) 0.0202(11) 0.0205(12) -0.0019(9) 0.0021(9) 0.0022(8)
C18 0.0220(10) 0.0154(10) 0.0184(11) 0.0030(8) 0.0006(8) -0.0007(8)
C19 0.0212(11) 0.0311(13) 0.0249(13) -0.0024(10) 0.0037(9) -0.0016(9)
C20 0.0239(12) 0.0381(14) 0.0336(14) -0.0035(12) -0.0034(10) -0.0061(10)
C21 0.0386(13) 0.0290(13) 0.0232(13) -0.0030(10) -0.0075(10) -0.0056(11)
C22 0.0395(14) 0.0312(13) 0.0226(13) -0.0063(10) 0.0062(10) -0.0048(11)
C23 0.0246(11) 0.0286(12) 0.0261(13) -0.0058(10) 0.0049(9) -0.0042(9)
C24 0.0211(10) 0.0212(11) 0.0209(12) 0.0014(9) 0.0033(8) 0.0040(9)
C25 0.0237(11) 0.0321(13) 0.0220(12) -0.0028(10) 0.0004(9) 0.0048(9)
C26 0.0354(13) 0.0387(15) 0.0235(13) -0.0020(11) -0.0025(10) 0.0125(11)
C27 0.0499(16) 0.0359(15) 0.0237(13) 0.0065(11) 0.0113(12) 0.0128(12)
C28 0.0405(14) 0.0295(13) 0.0370(16) 0.0048(11) 0.0170(12) -0.0015(11)
C29 0.0267(11) 0.0255(12) 0.0283(13) 0.0002(10) 0.0067(10) -0.0003(9)
C30 0.0189(10) 0.0227(11) 0.0188(11) -0.0006(9) 0.0038(8) -0.0029(8)
C31 0.0272(12) 0.0248(12) 0.0268(13) -0.0028(10) -0.0009(10) -0.0008(9)
C32 0.0354(13) 0.0249(12) 0.0328(14) -0.0080(11) 0.0062(11) -0.0065(10)
C33 0.0273(12) 0.0427(16) 0.0346(15) -0.0113(12) 0.0015(11) -0.0140(11)
C34 0.0248(12) 0.0471(16) 0.0388(16) 0.0014(13) -0.0106(11) -0.0052(11)
C35 0.0238(11) 0.0277(13) 0.0343(14) 0.0030(10) -0.0045(10) -0.0025(9)
C36 0.0196(10) 0.0318(13) 0.0277(13) 0.0000(10) -0.0008(9) 0.0129(9)
C37 0.0163(10) 0.0314(13) 0.0312(14) 0.0041(10) -0.0044(9) 0.0030(9)
C38 0.0236(11) 0.0262(12) 0.0259(13) 0.0003(10) -0.0095(9) 0.0037(9)
C39 0.0271(12) 0.0299(12) 0.0219(12) 0.0070(10) -0.0031(9) 0.0085(10)
C40 0.0277(12) 0.0180(11) 0.0335(14) 0.0042(10) -0.0009(10) 0.0079(9)

loop_
_atom_type_symbol
_atom_type_description
_atom_type_scat_dispersion_real
_atom_type_scat_dispersion_imag
_atom_type_scat_source
C C 0.0033 0.0016 'International Tables Vol C Tables 4.2.6.8 and 6.1.1.4'
H H 0.0000 0.0000 'International Tables Vol C Tables 4.2.6.8 and 6.1.1.4'
N N 0.0061 0.0033 'International Tables Vol C Tables 4.2.6.8 and 6.1.1.4'
P P 0.1023 0.0942 'International Tables Vol C Tables 4.2.6.8 and 6.1.1.4'
Ru Ru -1.2594 0.8363 'International Tables Vol C Tables 4.2.6.8 and 6.1.1.4'

loop_
_geom_angle_atom_site_label_1
_geom_angle_atom_site_label_2
_geom_angle_atom_site_label_3
_geom_angle
_geom_angle_site_symmetry_1
_geom_angle_site_symmetry_3
_geom_angle_publ_flag
N2 Ru C38 153.32(8) . . ?
N2 Ru C39 137.88(8) . . ?
C38 Ru C39 37.55(9) . . ?
N2 Ru C40 102.01(8) . . ?
C38 Ru C40 62.69(9) . . ?
C39 Ru C40 37.44(9) . . ?
N2 Ru C36 92.17(8) . . ?
C38 Ru C36 62.22(9) . . ?
C39 Ru C36 62.02(9) . . ?
C40 Ru C36 37.02(8) . . ?
N2 Ru C37 116.68(8) . . ?
C38 Ru C37 37.61(9) . . ?
C39 Ru C37 62.39(9) . . ?
C40 Ru C37 62.08(9) . . ?
C36 Ru C37 36.78(9) . . ?
N2 Ru P1 91.90(5) . . ?
C38 Ru P1 98.53(6) . . ?
C39 Ru P1 130.18(7) . . ?
C40 Ru P1 159.58(6) . . ?
C36 Ru P1 128.80(6) . . ?
C37 Ru P1 98.38(6) . . ?
N2 Ru P2 86.49(5) . . ?
C38 Ru P2 118.88(6) . . ?
C39 Ru P2 98.23(6) . . ?
C40 Ru P2 111.48(6) . . ?
C36 Ru P2 147.25(6) . . ?
C37 Ru P2 156.49(7) . . ?
P1 Ru P2 83.940(19) . . ?
C12 P1 C18 100.74(10) . . ?
C12 P1 C10 103.60(10) . . ?
C18 P1 C10 105.51(10) . . ?
C12 P1 Ru 120.95(7) . . ?
C18 P1 Ru 113.19(7) . . ?
C10 P1 Ru 111.26(7) . . ?
C30 P2 C24 103.12(10) . . ?
C30 P2 C11 106.51(10) . . ?
C24 P2 C11 99.81(10) . . ?
C30 P2 Ru 115.61(7) . . ?
C24 P2 Ru 118.45(7) . . ?
C11 P2 Ru 111.57(7) . . ?
C1 N1 N2 104.98(18) . . ?
N3 N2 N1 112.59(17) . . ?
N3 N2 Ru 127.21(13) . . ?
N1 N2 Ru 119.57(14) . . ?
N2 N3 C2 105.85(17) . . ?
N1 C1 C2 109.2(2) . . ?
N3 C2 C1 107.37(19) . . ?
N3 C2 C3 122.41(19) . . ?
C1 C2 C3 130.2(2) . . ?
C4 C3 C8 118.0(2) . . ?
C4 C3 C2 121.7(2) . . ?
C8 C3 C2 120.2(2) . . ?
C5 C4 C3 121.4(2) . . ?
C4 C5 C6 119.7(2) . . ?
C7 C6 C5 119.7(2) . . ?
C7 C6 C9 119.4(2) . . ?
C5 C6 C9 120.8(2) . . ?
C8 C7 C6 120.3(2) . . ?
C7 C8 C3 120.8(2) . . ?
N4 C9 C6 177.1(3) . . ?
C11 C10 P1 110.23(14) . . ?
C10 C11 P2 111.49(14) . . ?
C13 C12 C17 118.8(2) . . ?
C13 C12 P1 120.24(16) . . ?
C17 C12 P1 120.98(16) . . ?
C12 C13 C14 120.4(2) . . ?
C15 C14 C13 120.3(2) . . ?
C14 C15 C16 119.8(2) . . ?
C17 C16 C15 120.3(2) . . ?
C16 C17 C12 120.5(2) . . ?
C23 C18 C19 117.9(2) . . ?
C23 C18 P1 122.99(16) . . ?
C19 C18 P1 118.97(17) . . ?
C20 C19 C18 121.0(2) . . ?
C21 C20 C19 120.2(2) . . ?
C22 C21 C20 119.7(2) . . ?
C21 C22 C23 120.1(2) . . ?
C22 C23 C18 121.1(2) . . ?
C29 C24 C25 118.5(2) . . ?
C29 C24 P2 123.32(18) . . ?
C25 C24 P2 118.03(17) . . ?
C26 C25 C24 120.9(2) . . ?
C27 C26 C25 119.8(2) . . ?
C28 C27 C26 120.1(2) . . ?
C27 C28 C29 120.4(2) . . ?
C24 C29 C28 120.3(2) . . ?
C35 C30 C31 118.6(2) . . ?
C35 C30 P2 123.48(17) . . ?
C31 C30 P2 117.80(17) . . ?
C32 C31 C30 120.9(2) . . ?
C33 C32 C31 119.8(2) . . ?
C34 C33 C32 119.7(2) . . ?
C33 C34 C35 120.7(2) . . ?
C30 C35 C34 120.2(2) . . ?
C37 C36 C40 109.2(2) . . ?
C37 C36 Ru 71.76(12) . . ?
C40 C36 Ru 71.43(12) . . ?
C36 C37 C38 107.5(2) . . ?
C36 C37 Ru 71.47(12) . . ?
C38 C37 Ru 69.89(12) . . ?
C39 C38 C37 107.7(2) . . ?
C39 C38 Ru 71.45(12) . . ?
C37 C38 Ru 72.49(12) . . ?
C38 C39 C40 108.3(2) . . ?
C38 C39 Ru 71.00(13) . . ?
C40 C39 Ru 72.15(13) . . ?
C36 C40 C39 107.2(2) . . ?
C36 C40 Ru 71.56(12) . . ?
C39 C40 Ru 70.41(12) . . ?

loop_
_geom_bond_atom_site_label_1
_geom_bond_atom_site_label_2
_geom_bond_distance
_geom_bond_site_symmetry_2
_geom_bond_publ_flag
Ru N2 2.0850(18) . ?
Ru C38 2.205(2) . ?
Ru C39 2.211(2) . ?
Ru C40 2.234(2) . ?
Ru C36 2.236(2) . ?
Ru C37 2.240(2) . ?
Ru P1 2.2678(6) . ?
Ru P2 2.2831(5) . ?
P1 C12 1.829(2) . ?
P1 C18 1.834(2) . ?
P1 C10 1.845(2) . ?
P2 C30 1.832(2) . ?
P2 C24 1.838(2) . ?
P2 C11 1.861(2) . ?
N1 C1 1.337(3) . ?
N1 N2 1.347(2) . ?
N2 N3 1.333(2) . ?
N3 C2 1.351(3) . ?
N4 C9 1.148(3) . ?
C1 C2 1.386(3) . ?
C2 C3 1.463(3) . ?
C3 C4 1.399(3) . ?
C3 C8 1.402(3) . ?
C4 C5 1.382(3) . ?
C5 C6 1.393(3) . ?
C6 C7 1.391(3) . ?
C6 C9 1.448(3) . ?
C7 C8 1.380(3) . ?
C10 C11 1.534(3) . ?
C12 C13 1.389(3) . ?
C12 C17 1.404(3) . ?
C13 C14 1.395(3) . ?
C14 C15 1.384(3) . ?
C15 C16 1.385(3) . ?
C16 C17 1.383(3) . ?
C18 C23 1.391(3) . ?
C18 C19 1.396(3) . ?
C19 C20 1.385(3) . ?
C20 C21 1.381(4) . ?
C21 C22 1.380(3) . ?
C22 C23 1.390(3) . ?
C24 C29 1.390(3) . ?
C24 C25 1.399(3) . ?
C25 C26 1.387(3) . ?
C26 C27 1.383(4) . ?
C27 C28 1.378(4) . ?
C28 C29 1.393(3) . ?
C30 C35 1.387(3) . ?
C30 C31 1.391(3) . ?
C31 C32 1.386(3) . ?
C32 C33 1.382(4) . ?
C33 C34 1.376(4) . ?
C34 C35 1.389(3) . ?
C36 C37 1.412(3) . ?
C36 C40 1.419(3) . ?
C37 C38 1.433(3) . ?
C38 C39 1.421(3) . ?
C39 C40 1.427(3) . ?
